data_4089678
loop_
_publ_author_name
'Jandl, Christian'
'\"Ofele, Karl'
'K\"uhn, Fritz E.'
'Herrmann, Wolfgang A.'
'P\"othig, Alexander'

_publ_section_title
;
 Structure and Dynamics of Imidazolium- and Pyridinium-Substituted
 \h3-Cycloheptatrienide-Pd Complexes
;
_journal_issue 22
_journal_name_full Organometallics
_journal_page_first 6398
_journal_paper_doi 10.1021/om500738d
_journal_volume 33
_journal_year 2014
_chemical_compound_source 'see text'
_chemical_formula_moiety 'C14 H15 Br2 N Pd'
_chemical_formula_sum 'C14 H15 Br2 N Pd'
_chemical_formula_weight 463.47
_space_group_IT_number 14
_space_group_name_Hall '-P 2ybc'
_space_group_name_H-M_alt 'P 1 21/c 1'
_symmetry_cell_setting monoclinic
_symmetry_Int_Tables_number 14
_symmetry_space_group_name_Hall '-P 2ybc'
_symmetry_space_group_name_H-M 'P 1 21/c 1'
_atom_sites_solution_hydrogens geom
_atom_sites_solution_primary direct
_atom_sites_solution_secondary difmap
_cell_angle_alpha 90
_cell_angle_beta 112.211(1)
_cell_angle_gamma 90
_cell_formula_units_Z 4
_cell_length_a 10.1352(2)
_cell_length_b 13.7164(3)
_cell_length_c 11.3789(2)
_cell_measurement_reflns_used 9865
_cell_measurement_temperature 123
_cell_measurement_theta_max 25.3173
_cell_measurement_theta_min 2.1705
_cell_volume 1464.50(5)
_computing_cell_refinement 'SAINT (Bruker, 2008b)'
_computing_data_collection 'APEX II Control Software (Bruker, 2008a)'
_computing_data_reduction 'SAINT (Bruker, 2008b)'
_computing_molecular_graphics 'PLATON (Spek, 2011)'
_computing_publication_material 'PLATON (Spek, 2011), enCIFer (Allen, 2004)'
_computing_structure_refinement 'SHELXL97 (Sheldrick, 2008), SHELXLE (Huebschle, 2011)'
_computing_structure_solution 'SHELXS97 (Sheldrick, 2008)'
_diffrn_ambient_temperature 123
_diffrn_detector ' CCD plate '
_diffrn_detector_area_resol_mean 16
_diffrn_measured_fraction_theta_full 1.000
_diffrn_measured_fraction_theta_max 1.000
_diffrn_measurement_device ' \k-geometry diffractometer '
_diffrn_measurement_device_type ' Bruker APEX-II CCD '
_diffrn_measurement_method ' phi- and omega-rotation '
_diffrn_radiation_monochromator graphite
_diffrn_radiation_probe x-ray
_diffrn_radiation_source 'fine-focus sealed tube'
_diffrn_radiation_type MoK\a
_diffrn_radiation_wavelength 0.71073
_diffrn_reflns_av_R_equivalents 0.0327
_diffrn_reflns_av_sigmaI/netI 0.0134
_diffrn_reflns_limit_h_max 12
_diffrn_reflns_limit_h_min -12
_diffrn_reflns_limit_k_max 16
_diffrn_reflns_limit_k_min -16
_diffrn_reflns_limit_l_max 13
_diffrn_reflns_limit_l_min -13
_diffrn_reflns_number 43000
_diffrn_reflns_reduction_process
;
;
_diffrn_reflns_theta_full 25.35
_diffrn_reflns_theta_max 25.35
_diffrn_reflns_theta_min 2.17
_exptl_absorpt_coefficient_mu 6.705
_exptl_absorpt_correction_T_max 0.7452
_exptl_absorpt_correction_T_min 0.6082
_exptl_absorpt_correction_type multi-scan
_exptl_absorpt_process_details 'SADABS, Bruker, 2008b'
_exptl_crystal_colour red
_exptl_crystal_density_diffrn 2.102
_exptl_crystal_density_method 'Not Measured'
_exptl_crystal_description block
_exptl_crystal_F_000 888
_exptl_crystal_size_max 0.170
_exptl_crystal_size_mid 0.160
_exptl_crystal_size_min 0.110
_refine_diff_density_max 0.352
_refine_diff_density_min -0.281
_refine_diff_density_rms 0.063
_refine_ls_extinction_method none
_refine_ls_goodness_of_fit_ref 1.043
_refine_ls_hydrogen_treatment constr
_refine_ls_matrix_type full
_refine_ls_number_parameters 165
_refine_ls_number_reflns 2691
_refine_ls_number_restraints 0
_refine_ls_restrained_S_all 1.043
_refine_ls_R_factor_all 0.0175
_refine_ls_R_factor_gt 0.0143
_refine_ls_shift/su_max 0.002
_refine_ls_shift/su_mean 0.000
_refine_ls_structure_factor_coef Fsqd
_refine_ls_weighting_details 'calc w=1/[\s^2^(Fo^2^)+(0.0132P)^2^+1.2079P] where P=(Fo^2^+2Fc^2^)/3'
_refine_ls_weighting_scheme calc
_refine_ls_wR_factor_gt 0.0309
_refine_ls_wR_factor_ref 0.0317
_reflns_number_gt 2468
_reflns_number_total 2691
_reflns_threshold_expression I>2\s(I)
_cod_data_source_file om500738d_si_002.cif
_cod_data_source_block Compound_4c
_cod_depositor_comments
;
The following automatic conversions were performed:

data item '_symmetry_cell_setting' value 'Monoclinic' was changed to
'monoclinic' in accordance with the
/home/saulius/struct/COD-crude-data/automatic-downloads/DataCite-retrospective/ACS/depositions/lib/dictionaries/cif_core.dic
dictionary named 'cif_core.dic' version 2.4.2 last updated on
2011-04-26.

Automatic conversion script
Id: cif_fix_values 6909 2019-04-08 15:41:33Z antanas 
;
_cod_original_sg_symbol_H-M 'P 21/c'
_cod_database_code 4089678

loop_
_symmetry_equiv_pos_site_id
_symmetry_equiv_pos_as_xyz
1 x,y,z
2 -x,1/2+y,1/2-z
3 -x,-y,-z
4 x,1/2-y,1/2+z

loop_
_atom_site_aniso_label
_atom_site_aniso_U_11
_atom_site_aniso_U_22
_atom_site_aniso_U_33
_atom_site_aniso_U_23
_atom_site_aniso_U_13
_atom_site_aniso_U_12
Pd1 0.0101(1) 0.0120(1) 0.0110(1) -0.0007(1) 0.0026(1) 0.0003(1)
Br1 0.0151(1) 0.0124(1) 0.0150(1) -0.0011(1) 0.0048(1) 0.0015(1)
Br2 0.0152(1) 0.0202(1) 0.0114(1) -0.0006(1) 0.0009(1) 0.0016(1)
N1 0.0086(9) 0.0135(9) 0.0126(9) 0.0007(7) 0.0027(7) -0.0008(7)
C1 0.0120(11) 0.0161(11) 0.0157(10) -0.0032(9) 0.0078(9) -0.0009(9)
C2 0.0077(11) 0.0186(11) 0.0172(11) -0.0018(9) 0.0048(9) 0.0019(9)
C3 0.0129(11) 0.0176(11) 0.0169(11) 0.0031(9) 0.0050(9) 0.0041(9)
C4 0.0164(12) 0.0117(11) 0.0224(11) 0.0032(9) 0.0083(10) 0.0024(9)
C5 0.0107(11) 0.0170(11) 0.0163(10) -0.0031(9) 0.0039(9) -0.0017(9)
C6 0.0104(11) 0.0166(11) 0.0096(10) -0.0023(8) 0.0033(8) 0.0011(9)
C7 0.0143(11) 0.0125(10) 0.0099(10) 0.0011(8) 0.0058(8) 0.0009(8)
C8 0.0157(12) 0.0147(11) 0.0149(10) -0.0008(9) 0.0052(9) -0.0001(9)
C9 0.0171(12) 0.0192(11) 0.0156(11) -0.0005(9) 0.0044(9) -0.0028(9)
C10 0.0127(12) 0.0221(12) 0.0175(11) 0.0048(9) 0.0017(9) 0.0014(9)
C11 0.0155(12) 0.0166(11) 0.0196(11) 0.0027(9) 0.0069(9) 0.0024(9)
C12 0.0152(12) 0.0159(11) 0.0153(11) -0.0020(9) 0.0057(9) 0.0002(9)
C13 0.0248(14) 0.0366(15) 0.0187(12) -0.0084(11) -0.0027(11) 0.0053(11)
C14 0.0205(13) 0.0248(13) 0.0273(13) 0.0003(10) 0.0077(10) 0.0083(10)

loop_
_atom_site_label
_atom_site_type_symbol
_atom_site_thermal_displace_type
_atom_site_fract_x
_atom_site_fract_y
_atom_site_fract_z
_atom_site_occupancy
_atom_site_U_iso_or_equiv
_atom_site_calc_flag
_atom_site_refinement_flags
Pd1 Pd Uani 0.28945(2) 0.84167(1) -0.03776(1) 1.000 0.0114(1) d .
Br1 Br Uani 0.47651(2) 0.71065(1) -0.00772(2) 1.000 0.0144(1) d .
Br2 Br Uani 0.19089(2) 0.84754(1) -0.27547(2) 1.000 0.0168(1) d .
N1 N Uani 0.58498(18) 0.93771(12) 0.28778(15) 1.000 0.0120(5) d .
C1 C Uani 0.1989(2) 0.88490(16) 0.08747(19) 1.000 0.0139(6) d .
C2 C Uani 0.1425(2) 0.94801(15) -0.01865(19) 1.000 0.0145(6) d .
C3 C Uani 0.1872(2) 1.04664(16) -0.0275(2) 1.000 0.0160(6) d .
C4 C Uani 0.3042(2) 1.09464(15) 0.0502(2) 1.000 0.0166(7) d .
C5 C Uani 0.4248(2) 1.05551(15) 0.15213(19) 1.000 0.0150(6) d .
C6 C Uani 0.4436(2) 0.96215(15) 0.19332(18) 1.000 0.0123(6) d .
C7 C Uani 0.3467(2) 0.88014(15) 0.16155(18) 1.000 0.0119(6) d .
C8 C Uani 0.6372(2) 0.98616(15) 0.39857(19) 1.000 0.0153(6) d .
C9 C Uani 0.7702(2) 0.96248(16) 0.4884(2) 1.000 0.0178(7) d .
C10 C Uani 0.8466(2) 0.88976(16) 0.4589(2) 1.000 0.0186(7) d .
C11 C Uani 0.7924(2) 0.84073(15) 0.3432(2) 1.000 0.0172(7) d .
C12 C Uani 0.6591(2) 0.86614(15) 0.2594(2) 1.000 0.0155(7) d .
C13 C Uani 0.8255(3) 1.01537(19) 0.6136(2) 1.000 0.0299(8) d .
C14 C Uani 0.8754(3) 0.76191(17) 0.3087(2) 1.000 0.0246(8) d .
H1 H Uiso 0.13310 0.83910 0.10700 1.000 0.0170 c R
H2 H Uiso 0.04060 0.93470 -0.07310 1.000 0.0170 c R
H3 H Uiso 0.12570 1.08310 -0.09790 1.000 0.0190 c R
H4 H Uiso 0.30690 1.16260 0.03530 1.000 0.0200 c R
H5 H Uiso 0.49930 1.09990 0.19530 1.000 0.0180 c R
H7 H Uiso 0.37670 0.82420 0.22220 1.000 0.0140 c R
H8 H Uiso 0.58290 1.03680 0.41540 1.000 0.0180 c R
H10 H Uiso 0.93820 0.87280 0.51880 1.000 0.0220 c R
H12 H Uiso 0.61870 0.83290 0.18050 1.000 0.0190 c R
H13A H Uiso 0.80500 1.08510 0.59920 1.000 0.0450 c R
H13B H Uiso 0.92870 1.00570 0.65450 1.000 0.0450 c R
H13C H Uiso 0.77900 0.98970 0.66850 1.000 0.0450 c R
H14A H Uiso 0.81890 0.73660 0.22400 1.000 0.0370 c R
H14B H Uiso 0.89620 0.70890 0.37080 1.000 0.0370 c R
H14C H Uiso 0.96490 0.78910 0.30900 1.000 0.0370 c R

loop_
_atom_type_symbol
_atom_type_description
_atom_type_scat_dispersion_real
_atom_type_scat_dispersion_imag
_atom_type_scat_source
C C 0.0033 0.0016 ' International Tables Vol C Tables 4.2.6.8 and 6.1.1.4'
H H 0.0000 0.0000 ' International Tables Vol C Tables 4.2.6.8 and 6.1.1.4'
Br Br -0.2901 2.4595 ' International Tables Vol C Tables 4.2.6.8 and 6.1.1.4'
N N 0.0061 0.0033 ' International Tables Vol C Tables 4.2.6.8 and 6.1.1.4'
Pd Pd -0.9988 1.0072 ' International Tables Vol C Tables 4.2.6.8 and 6.1.1.4'

loop_
_geom_angle_atom_site_label_1
_geom_angle_atom_site_label_2
_geom_angle_atom_site_label_3
_geom_angle
_geom_angle_publ_flag
Br1 Pd1 Br2 98.09(1) yes
Br1 Pd1 C1 128.16(6) yes
Br1 Pd1 C2 167.21(5) yes
Br1 Pd1 C7 98.02(6) yes
Br2 Pd1 C1 129.77(6) yes
Br2 Pd1 C2 94.50(5) yes
Br2 Pd1 C7 162.72(5) yes
C1 Pd1 C2 39.33(8) yes
C1 Pd1 C7 38.90(8) yes
C2 Pd1 C7 69.74(8) yes
C6 N1 C8 120.20(17) yes
C6 N1 C12 117.97(16) yes
C8 N1 C12 121.83(18) yes
Pd1 C1 C2 74.18(12) yes
Pd1 C1 C7 75.52(12) yes
C2 C1 C7 122.0(2) no
Pd1 C2 C1 66.49(12) yes
Pd1 C2 C3 112.38(15) yes
C1 C2 C3 126.56(19) no
C2 C3 C4 129.2(2) no
C3 C4 C5 128.0(2) no
C4 C5 C6 126.9(2) no
N1 C6 C5 116.14(18) yes
N1 C6 C7 112.82(17) yes
C5 C6 C7 131.03(19) no
Pd1 C7 C1 65.58(11) yes
Pd1 C7 C6 109.66(13) yes
C1 C7 C6 125.35(19) no
N1 C8 C9 120.24(19) yes
C8 C9 C10 117.92(19) no
C8 C9 C13 119.7(2) no
C10 C9 C13 122.4(2) no
C9 C10 C11 121.5(2) no
C10 C11 C12 117.9(2) no
C10 C11 C14 122.1(2) no
C12 C11 C14 120.01(19) no
N1 C12 C11 120.68(19) yes
Pd1 C1 H1 119.00 no
C2 C1 H1 119.00 no
C7 C1 H1 119.00 no
Pd1 C2 H2 114.00 no
C1 C2 H2 114.00 no
C3 C2 H2 114.00 no
C2 C3 H3 115.00 no
C4 C3 H3 115.00 no
C3 C4 H4 116.00 no
C5 C4 H4 116.00 no
C4 C5 H5 117.00 no
C6 C5 H5 117.00 no
Pd1 C7 H7 115.00 no
C1 C7 H7 115.00 no
C6 C7 H7 115.00 no
N1 C8 H8 120.00 no
C9 C8 H8 120.00 no
C9 C10 H10 119.00 no
C11 C10 H10 119.00 no
N1 C12 H12 120.00 no
C11 C12 H12 120.00 no
C9 C13 H13A 109.00 no
C9 C13 H13B 109.00 no
C9 C13 H13C 109.00 no
H13A C13 H13B 109.00 no
H13A C13 H13C 110.00 no
H13B C13 H13C 109.00 no
C11 C14 H14A 109.00 no
C11 C14 H14B 109.00 no
C11 C14 H14C 109.00 no
H14A C14 H14B 109.00 no
H14A C14 H14C 110.00 no
H14B C14 H14C 109.00 no

loop_
_geom_bond_atom_site_label_1
_geom_bond_atom_site_label_2
_geom_bond_distance
_geom_bond_publ_flag
Pd1 Br1 2.5398(3) yes
Pd1 Br2 2.5055(3) yes
Pd1 C1 2.053(2) yes
Pd1 C2 2.154(2) yes
Pd1 C7 2.1826(19) yes
N1 C6 1.469(3) yes
N1 C8 1.344(3) yes
N1 C12 1.348(3) yes
C1 C2 1.419(3) no
C1 C7 1.416(3) no
C2 C3 1.442(3) no
C3 C4 1.352(3) no
C4 C5 1.434(3) no
C5 C6 1.352(3) no
C6 C7 1.446(3) no
C8 C9 1.388(3) no
C9 C10 1.380(3) no
C9 C13 1.505(3) no
C10 C11 1.393(3) no
C11 C12 1.372(3) no
C11 C14 1.510(3) no
C1 H1 1.0000 no
C2 H2 1.0000 no
C3 H3 0.9500 no
C4 H4 0.9500 no
C5 H5 0.9500 no
C7 H7 1.0000 no
C8 H8 0.9500 no
C10 H10 0.9500 no
C12 H12 0.9500 no
C13 H13A 0.9800 no
C13 H13B 0.9800 no
C13 H13C 0.9800 no
C14 H14A 0.9800 no
C14 H14B 0.9800 no
C14 H14C 0.9800 no

loop_
_geom_hbond_atom_site_label_D
_geom_hbond_atom_site_label_H
_geom_hbond_atom_site_label_A
_geom_hbond_distance_DH
_geom_hbond_distance_HA
_geom_hbond_distance_DA
_geom_hbond_angle_DHA
_geom_hbond_site_symmetry_A
_geom_hbond_publ_flag
C1 H1 Br2 1.0000 2.8400 3.564(2) 129.00 4_565 yes
C4 H4 Br1 0.9500 2.9100 3.622(2) 133.00 3_675 yes
C7 H7 Br1 1.0000 2.8900 3.7015(19) 139.00 4_565 yes
C8 H8 Br1 0.9500 2.7600 3.665(2) 159.00 2_655 yes
C10 H10 Br2 0.9500 2.7600 3.698(2) 169.00 1_656 yes
C12 H12 Br1 0.9500 2.6700 3.600(2) 165.00 . yes

loop_
_geom_torsion_atom_site_label_1
_geom_torsion_atom_site_label_2
_geom_torsion_atom_site_label_3
_geom_torsion_atom_site_label_4
_geom_torsion
_geom_torsion_publ_flag
Br1 Pd1 C1 C2 176.24(9) no
Br1 Pd1 C1 C7 46.27(14) no
Br2 Pd1 C1 C2 -31.27(15) no
Br2 Pd1 C1 C7 -161.24(9) no
C2 Pd1 C1 C7 -129.97(18) no
C7 Pd1 C1 C2 129.97(18) no
Br2 Pd1 C2 C1 156.41(11) no
Br2 Pd1 C2 C3 -82.03(14) no
C1 Pd1 C2 C3 121.6(2) no
C7 Pd1 C2 C1 -30.87(12) no
C7 Pd1 C2 C3 90.69(15) no
Br1 Pd1 C7 C1 -144.99(11) no
Br1 Pd1 C7 C6 94.18(14) no
C1 Pd1 C7 C6 -120.8(2) no
C2 Pd1 C7 C1 31.18(12) no
C2 Pd1 C7 C6 -89.66(15) no
C8 N1 C12 C11 -0.6(3) no
C12 N1 C6 C7 58.9(2) no
C6 N1 C12 C11 179.28(19) no
C12 N1 C8 C9 -0.7(3) no
C8 N1 C6 C7 -121.3(2) no
C6 N1 C8 C9 179.37(19) no
C8 N1 C6 C5 58.0(3) no
C12 N1 C6 C5 -121.9(2) no
C7 C1 C2 Pd1 61.07(18) no
Pd1 C1 C7 C6 97.5(2) no
C2 C1 C7 Pd1 -60.42(18) no
C2 C1 C7 C6 37.1(3) no
C7 C1 C2 C3 -40.1(3) no
Pd1 C1 C2 C3 -101.2(2) no
C1 C2 C3 C4 12.6(4) no
Pd1 C2 C3 C4 -64.0(3) no
C2 C3 C4 C5 9.6(4) no
C3 C4 C5 C6 -2.0(4) no
C4 C5 C6 N1 171.8(2) no
C4 C5 C6 C7 -9.0(4) no
C5 C6 C7 C1 -8.4(4) no
C5 C6 C7 Pd1 65.1(3) no
N1 C6 C7 C1 170.77(19) no
N1 C6 C7 Pd1 -115.78(15) no
N1 C8 C9 C10 1.2(3) no
N1 C8 C9 C13 -178.2(2) no
C13 C9 C10 C11 179.0(2) no
C8 C9 C10 C11 -0.5(3) no
C9 C10 C11 C12 -0.8(3) no
C9 C10 C11 C14 179.2(2) no
C14 C11 C12 N1 -178.6(2) no
C10 C11 C12 N1 1.4(3) no
